data_7050850
loop_
_publ_author_name
'Nassimbeni, Luigi R.'
'Su, Hong'

_publ_section_title
;
 Inclusion compounds of binaphthol with volatile guests: structures,
 selectivity and kinetics of desolvation
;
_journal_issue 8
_journal_name_full 'New Journal of Chemistry'
_journal_page_first 989
_journal_paper_doi 10.1039/b201255n
_journal_volume 26
_journal_year 2002
_chemical_formula_moiety 'C20 H14 O2. 1.5(C4 H8 O)'
_chemical_formula_sum 'C26 H26 O3.5'
_chemical_formula_weight 394.47
_chemical_name_common 'Binaphthol THF'
_chemical_name_systematic
; 
2,2'-dihydroxy-1,1'-binaphthyl tetrahydrofuran clathrate  
;
_space_group_IT_number 43
_symmetry_cell_setting orthorhombic
_symmetry_space_group_name_Hall 'F 2 -2d'
_symmetry_space_group_name_H-M 'F d d 2'
_atom_sites_solution_hydrogens geom
_atom_sites_solution_primary direct
_atom_sites_solution_secondary difmap
_audit_creation_method SHELXL-97
_cell_angle_alpha 90.000(3)
_cell_angle_beta 90.000(3)
_cell_angle_gamma 90.000(3)
_cell_formula_units_Z 16
_cell_length_a 14.651(2)
_cell_length_b 55.471(6)
_cell_length_c 10.2590(10)
_cell_measurement_temperature 173(2)
_cell_volume 8337.5(17)
_computing_cell_refinement 'DENZO-SMN (Otwinowski & Minor, 1997)'
_computing_data_collection 'COLLECT (2000)'
_computing_data_reduction 'DENZO-SMN (Otwinowski & Minor, 1997)'
_computing_molecular_graphics 'X-seed (Barbour, 1999)'
_computing_publication_material 'SHELXL-97 (Sheldrick, 1997)'
_computing_structure_refinement 'SHELXL-97 (Sheldrick, 1997)'
_computing_structure_solution 'SHELXS-97 (Sheldrick, 1990)'
_diffrn_ambient_temperature 173(2)
_diffrn_measured_fraction_theta_full 0.579
_diffrn_measured_fraction_theta_max 0.579
_diffrn_measurement_device_type 'Nonius Kappa CCD diffractometer'
_diffrn_measurement_method '1\% \f scans and \w scans'
_diffrn_radiation_monochromator graphite
_diffrn_radiation_source 'fine-focus sealed tube'
_diffrn_radiation_type MoK\a
_diffrn_radiation_wavelength 0.71070
_diffrn_reflns_av_R_equivalents 0.0205
_diffrn_reflns_av_sigmaI/netI 0.0371
_diffrn_reflns_limit_h_max 15
_diffrn_reflns_limit_h_min -15
_diffrn_reflns_limit_k_max 33
_diffrn_reflns_limit_k_min -58
_diffrn_reflns_limit_l_max 12
_diffrn_reflns_limit_l_min -7
_diffrn_reflns_number 2329
_diffrn_reflns_theta_full 26.04
_diffrn_reflns_theta_max 26.04
_diffrn_reflns_theta_min 3.04
_exptl_absorpt_coefficient_mu 0.082
_exptl_crystal_colour colourless
_exptl_crystal_density_diffrn 1.257
_exptl_crystal_description Prism
_exptl_crystal_F_000 3360
_exptl_crystal_size_max 0.60
_exptl_crystal_size_mid 0.60
_exptl_crystal_size_min 0.50
_refine_diff_density_max 0.824
_refine_diff_density_min -0.564
_refine_diff_density_rms 0.074
_refine_ls_abs_structure_details 'Flack H D (1983), Acta Cryst. A39, 876-881'
_refine_ls_abs_structure_Flack 1(5)
_refine_ls_extinction_coef 0.0028(8)
_refine_ls_extinction_expression Fc^*^=kFc[1+0.001xFc^2^\l^3^/sin(2\q)]^-1/4^
_refine_ls_extinction_method SHELXL
_refine_ls_goodness_of_fit_ref 1.032
_refine_ls_hydrogen_treatment mixed
_refine_ls_matrix_type full
_refine_ls_number_parameters 238
_refine_ls_number_reflns 1537
_refine_ls_number_restraints 5
_refine_ls_restrained_S_all 1.030
_refine_ls_R_factor_all 0.1052
_refine_ls_R_factor_gt 0.0993
_refine_ls_shift/su_max 0.001
_refine_ls_shift/su_mean 0.000
_refine_ls_structure_factor_coef Fsqd
_refine_ls_weighting_details 'calc w=1/[\s^2^(Fo^2^)+(0.1868P)^2^+74.3075P] where P=(Fo^2^+2Fc^2^)/3'
_refine_ls_weighting_scheme calc
_refine_ls_wR_factor_gt 0.2664
_refine_ls_wR_factor_ref 0.2748
_reflns_number_gt 1412
_reflns_number_total 1537
_reflns_threshold_expression >2sigma(I)
_cod_data_source_file b201255n.txt
_cod_data_source_block binap1.5thf
_cod_depositor_comments
;
The following automatic conversions were performed:

'_symmetry_cell_setting' tag value 'Orthorthombic' was replaced with
'orthorhombic' value as specified in the replacement file
'/home/robertas/cod-tools/perl-scripts/inputs/replacement_values.lst'.

Automatic conversion script
Id: cif_fix_values 3143 2015-03-26 13:38:13Z robertas 
;
_cod_original_sg_symbol_H-M Fdd2
_cod_original_formula_sum 'C26 H26 O3.50'
_cod_database_code 7050850

loop_
_symmetry_equiv_pos_as_xyz
'x, y, z'
'-x, -y, z'
'-x+1/4, y+1/4, z+1/4'
'x+1/4, -y+1/4, z+1/4'
'x, y+1/2, z+1/2'
'-x, -y+1/2, z+1/2'
'-x+1/4, y+3/4, z+3/4'
'x+1/4, -y+3/4, z+3/4'
'x+1/2, y, z+1/2'
'-x+1/2, -y, z+1/2'
'-x+3/4, y+1/4, z+3/4'
'x+3/4, -y+1/4, z+3/4'
'x+1/2, y+1/2, z'
'-x+1/2, -y+1/2, z'
'-x+3/4, y+3/4, z+1/4'
'x+3/4, -y+3/4, z+1/4'

loop_
_atom_site_label
_atom_site_type_symbol
_atom_site_fract_x
_atom_site_fract_y
_atom_site_fract_z
_atom_site_U_iso_or_equiv
_atom_site_adp_type
_atom_site_occupancy
_atom_site_symmetry_multiplicity
_atom_site_calc_flag
_atom_site_refinement_flags
_atom_site_disorder_assembly
_atom_site_disorder_group
O1GB O 0.0000 0.0000 0.915(3) 0.215(11) Uiso 1 2 d S . .
O2 O 0.4778(4) 0.03823(12) 0.6261(6) 0.0486(18) Uani 1 1 d D . .
O1 O 0.5777(4) 0.09818(12) 0.7144(8) 0.061(2) Uani 1 1 d D . .
C1 C 0.4749(5) 0.07309(15) 0.8259(8) 0.034(2) Uani 1 1 d . . .
C19 C 0.6114(5) 0.05149(17) 0.9233(8) 0.040(2) Uani 1 1 d . . .
C9 C 0.3877(6) 0.06927(17) 0.8887(8) 0.041(2) Uani 1 1 d . . .
C20 C 0.6751(6) 0.03258(19) 0.9186(9) 0.047(3) Uani 1 1 d . . .
C5 C 0.2414(6) 0.08555(19) 0.9585(10) 0.052(3) Uani 1 1 d . . .
H5 H 0.2001 0.0987 0.9650 0.063 Uiso 1 1 calc R . .
C8 C 0.3639(6) 0.04758(16) 0.9476(9) 0.040(2) Uani 1 1 d . . .
H8 H 0.4058 0.0345 0.9463 0.048 Uiso 1 1 calc R . .
C14 C 0.6691(6) 0.01481(17) 0.8120(10) 0.047(3) Uani 1 1 d . . .
H14 H 0.7107 0.0017 0.8089 0.056 Uiso 1 1 calc R . .
C12 C 0.5417(5) 0.03623(16) 0.7233(8) 0.035(2) Uani 1 1 d . . .
C13 C 0.6054(5) 0.01707(17) 0.7201(9) 0.040(2) Uani 1 1 d . . .
H13 H 0.6027 0.0056 0.6512 0.049 Uiso 1 1 calc R . .
C10 C 0.3248(5) 0.08892(17) 0.8943(8) 0.037(2) Uani 1 1 d . . .
C17 C 0.6820(7) 0.0660(2) 1.1200(11) 0.062(3) Uani 1 1 d . . .
H17 H 0.6841 0.0774 1.1890 0.075 Uiso 1 1 calc R . .
C7 C 0.2807(6) 0.04474(18) 1.0077(10) 0.049(2) Uani 1 1 d . . .
H7 H 0.2655 0.0297 1.0465 0.058 Uiso 1 1 calc R . .
C15 C 0.7430(6) 0.03090(18) 1.0167(10) 0.051(3) Uani 1 1 d . . .
H15 H 0.7868 0.0183 1.0139 0.061 Uiso 1 1 calc R . .
C3 C 0.4305(7) 0.11466(19) 0.7794(9) 0.051(3) Uani 1 1 d . . .
H3 H 0.4448 0.1299 0.7427 0.062 Uiso 1 1 calc R . .
C11 C 0.5430(5) 0.05323(16) 0.8225(8) 0.038(2) Uani 1 1 d . . .
C4 C 0.3502(6) 0.11089(17) 0.8383(11) 0.050(3) Uani 1 1 d . . .
H4 H 0.3081 0.1239 0.8422 0.060 Uiso 1 1 calc R . .
C6 C 0.2178(7) 0.0639(2) 1.0122(11) 0.058(3) Uani 1 1 d . . .
H6 H 0.1598 0.0617 1.0519 0.070 Uiso 1 1 calc R . .
C18 C 0.6179(6) 0.06733(18) 1.0241(9) 0.044(2) Uani 1 1 d . . .
H18 H 0.5749 0.0801 1.0279 0.052 Uiso 1 1 calc R . .
C2 C 0.4947(5) 0.09510(18) 0.7731(9) 0.044(2) Uani 1 1 d . . .
C16 C 0.7452(7) 0.0468(2) 1.1119(11) 0.065(3) Uani 1 1 d . . .
H16 H 0.7909 0.0454 1.1772 0.078 Uiso 1 1 calc R . .
O1GA O 0.8701(6) 0.10987(17) 0.8666(10) 0.093(3) Uiso 1 1 d . . .
C5GA C 0.8300(9) 0.0909(3) 0.7962(16) 0.099(5) Uiso 1 1 d . . .
H5A1 H 0.8112 0.0965 0.7087 0.118 Uiso 1 1 calc R . .
H5A2 H 0.7753 0.0849 0.8426 0.118 Uiso 1 1 calc R . .
C4GA C 0.8964(10) 0.0722(3) 0.7851(18) 0.114(5) Uiso 1 1 d . . .
H4A1 H 0.9099 0.0691 0.6920 0.136 Uiso 1 1 calc R . .
H4A2 H 0.8729 0.0572 0.8246 0.136 Uiso 1 1 calc R . .
C3GA C 0.9774(11) 0.0798(3) 0.8509(18) 0.109(5) Uiso 1 1 d . . .
H3A2 H 0.9991 0.0670 0.9109 0.131 Uiso 1 1 calc R . .
H3A1 H 1.0264 0.0834 0.7875 0.131 Uiso 1 1 calc R . .
C2GA C 0.9522(12) 0.1009(4) 0.922(2) 0.135(6) Uiso 1 1 d . . .
H2A1 H 0.9429 0.0969 1.0147 0.162 Uiso 1 1 calc R . .
H2A2 H 1.0011 0.1132 0.9151 0.162 Uiso 1 1 calc R . .
C2GB C 0.0650(16) 0.0112(5) 0.841(3) 0.172(9) Uiso 1 1 d . . .
H2B1 H 0.1258 0.0042 0.8588 0.207 Uiso 1 1 calc R . .
H2B2 H 0.0670 0.0286 0.8619 0.207 Uiso 1 1 calc R . .
C3GB C 0.0404(10) 0.0077(3) 0.7046(17) 0.106(5) Uiso 1 1 d . . .
H3B1 H 0.0269 0.0233 0.6625 0.127 Uiso 1 1 calc R . .
H3B2 H 0.0909 -0.0002 0.6568 0.127 Uiso 1 1 calc R . .
H2 H 0.488(6) 0.0311(9) 0.542(4) 0.07(3) Uiso 1 1 d D . .
H1 H 0.587(4) 0.1152(5) 0.693(6) 0.02(2) Uiso 1 1 d D . .

loop_
_atom_site_aniso_label
_atom_site_aniso_U_11
_atom_site_aniso_U_22
_atom_site_aniso_U_33
_atom_site_aniso_U_23
_atom_site_aniso_U_13
_atom_site_aniso_U_12
O2 0.049(4) 0.053(5) 0.044(4) -0.004(3) -0.005(3) 0.003(3)
O1 0.047(4) 0.042(5) 0.092(5) 0.019(4) 0.025(4) 0.003(3)
C1 0.030(5) 0.033(6) 0.038(5) -0.005(4) 0.005(3) 0.002(3)
C19 0.027(5) 0.054(7) 0.039(5) 0.003(4) -0.002(4) 0.005(4)
C9 0.042(5) 0.043(7) 0.039(5) 0.004(4) -0.002(4) 0.002(4)
C20 0.031(5) 0.060(8) 0.050(6) 0.021(5) -0.002(4) -0.005(4)
C5 0.037(5) 0.059(8) 0.061(7) 0.006(5) 0.011(4) 0.006(4)
C8 0.049(5) 0.024(6) 0.048(5) -0.003(4) 0.019(4) -0.001(4)
C14 0.030(5) 0.041(7) 0.069(7) 0.008(5) -0.005(4) 0.007(4)
C12 0.033(5) 0.038(6) 0.032(5) -0.006(4) 0.002(4) 0.002(4)
C13 0.039(5) 0.043(6) 0.040(5) 0.002(4) 0.013(4) -0.006(4)
C10 0.033(5) 0.038(6) 0.041(5) -0.007(4) 0.007(4) 0.000(4)
C17 0.058(7) 0.074(9) 0.055(6) 0.000(6) -0.017(5) -0.002(5)
C7 0.058(6) 0.034(7) 0.054(6) 0.009(4) 0.013(5) -0.010(4)
C15 0.036(6) 0.053(8) 0.064(7) 0.006(5) -0.011(5) 0.013(4)
C3 0.059(7) 0.034(7) 0.061(6) 0.007(5) 0.019(5) 0.010(4)
C11 0.031(5) 0.039(7) 0.042(5) 0.020(4) 0.004(4) -0.003(3)
C4 0.045(6) 0.038(7) 0.068(7) -0.011(5) 0.002(5) 0.010(4)
C6 0.046(6) 0.069(9) 0.059(7) 0.003(6) 0.016(5) -0.003(5)
C18 0.047(5) 0.035(7) 0.048(5) -0.004(4) 0.001(4) 0.000(4)
C2 0.037(5) 0.048(7) 0.046(6) 0.005(4) 0.011(4) -0.004(4)
C16 0.054(7) 0.084(9) 0.058(8) 0.012(6) -0.029(5) -0.004(5)

loop_
_atom_type_symbol
_atom_type_description
_atom_type_scat_dispersion_real
_atom_type_scat_dispersion_imag
_atom_type_scat_source
C C 0.0033 0.0016 'International Tables Vol C Tables 4.2.6.8 and 6.1.1.4'
H H 0.0000 0.0000 'International Tables Vol C Tables 4.2.6.8 and 6.1.1.4'
O O 0.0106 0.0060 'International Tables Vol C Tables 4.2.6.8 and 6.1.1.4'

loop_
_geom_angle_atom_site_label_1
_geom_angle_atom_site_label_2
_geom_angle_atom_site_label_3
_geom_angle
_geom_angle_site_symmetry_1
_geom_angle_site_symmetry_3
_geom_angle_publ_flag
C2GB O1GB C2GB 113(3) 2 . ?
C12 O2 H2 121(6) . . ?
C2 O1 H1 110(3) . . ?
C2 C1 C9 119.6(7) . . ?
C2 C1 C11 120.7(7) . . ?
C9 C1 C11 119.6(7) . . ?
C18 C19 C20 117.6(8) . . ?
C18 C19 C11 123.4(8) . . ?
C20 C19 C11 119.1(8) . . ?
C8 C9 C10 118.7(8) . . ?
C8 C9 C1 122.8(7) . . ?
C10 C9 C1 118.5(8) . . ?
C19 C20 C15 119.3(9) . . ?
C19 C20 C14 119.0(7) . . ?
C15 C20 C14 121.6(8) . . ?
C6 C5 C10 121.8(8) . . ?
C6 C5 H5 119.1 . . ?
C10 C5 H5 119.1 . . ?
C7 C8 C9 121.1(8) . . ?
C7 C8 H8 119.5 . . ?
C9 C8 H8 119.5 . . ?
C13 C14 C20 120.2(8) . . ?
C13 C14 H14 119.9 . . ?
C20 C14 H14 119.9 . . ?
O2 C12 C11 119.2(7) . . ?
O2 C12 C13 119.6(8) . . ?
C11 C12 C13 121.2(7) . . ?
C14 C13 C12 121.1(9) . . ?
C14 C13 H13 119.5 . . ?
C12 C13 H13 119.5 . . ?
C4 C10 C5 122.8(8) . . ?
C4 C10 C9 118.5(7) . . ?
C5 C10 C9 118.7(8) . . ?
C18 C17 C16 116.8(10) . . ?
C18 C17 H17 121.6 . . ?
C16 C17 H17 121.6 . . ?
C8 C7 C6 120.6(9) . . ?
C8 C7 H7 119.7 . . ?
C6 C7 H7 119.7 . . ?
C16 C15 C20 120.0(8) . . ?
C16 C15 H15 120.0 . . ?
C20 C15 H15 120.0 . . ?
C4 C3 C2 118.5(9) . . ?
C4 C3 H3 120.8 . . ?
C2 C3 H3 120.8 . . ?
C12 C11 C19 119.3(7) . . ?
C12 C11 C1 120.8(7) . . ?
C19 C11 C1 119.9(8) . . ?
C3 C4 C10 123.7(8) . . ?
C3 C4 H4 118.1 . . ?
C10 C4 H4 118.1 . . ?
C5 C6 C7 119.0(9) . . ?
C5 C6 H6 120.5 . . ?
C7 C6 H6 120.5 . . ?
C19 C18 C17 124.2(9) . . ?
C19 C18 H18 117.9 . . ?
C17 C18 H18 117.9 . . ?
C1 C2 O1 118.3(7) . . ?
C1 C2 C3 121.2(8) . . ?
O1 C2 C3 120.4(8) . . ?
C15 C16 C17 122.2(9) . . ?
C15 C16 H16 118.9 . . ?
C17 C16 H16 118.9 . . ?
C5GA O1GA C2GA 107.2(12) . . ?
O1GA C5GA C4GA 107.4(12) . . ?
O1GA C5GA H5A1 110.2 . . ?
C4GA C5GA H5A1 110.2 . . ?
O1GA C5GA H5A2 110.2 . . ?
C4GA C5GA H5A2 110.2 . . ?
H5A1 C5GA H5A2 108.5 . . ?
C5GA C4GA C3GA 108.5(15) . . ?
C5GA C4GA H4A1 110.0 . . ?
C3GA C4GA H4A1 110.0 . . ?
C5GA C4GA H4A2 110.0 . . ?
C3GA C4GA H4A2 110.0 . . ?
H4A1 C4GA H4A2 108.4 . . ?
C2GA C3GA C4GA 105.4(14) . . ?
C2GA C3GA H3A2 110.7 . . ?
C4GA C3GA H3A2 110.7 . . ?
C2GA C3GA H3A1 110.7 . . ?
C4GA C3GA H3A1 110.7 . . ?
H3A2 C3GA H3A1 108.8 . . ?
O1GA C2GA C3GA 107.8(16) . . ?
O1GA C2GA H2A1 110.2 . . ?
C3GA C2GA H2A1 110.2 . . ?
O1GA C2GA H2A2 110.2 . . ?
C3GA C2GA H2A2 110.2 . . ?
H2A1 C2GA H2A2 108.5 . . ?
O1GB C2GB C3GB 107(2) . . ?
O1GB C2GB H2B1 110.3 . . ?
C3GB C2GB H2B1 110.3 . . ?
O1GB C2GB H2B2 110.3 . . ?
C3GB C2GB H2B2 110.3 . . ?
H2B1 C2GB H2B2 108.5 . . ?
C3GB C3GB C2GB 106.2(12) 2 . ?
C3GB C3GB H3B1 110.5 2 . ?
C2GB C3GB H3B1 110.5 . . ?
C3GB C3GB H3B2 110.5 2 . ?
C2GB C3GB H3B2 110.5 . . ?
H3B1 C3GB H3B2 108.7 . . ?

loop_
_geom_bond_atom_site_label_1
_geom_bond_atom_site_label_2
_geom_bond_distance
_geom_bond_site_symmetry_2
_geom_bond_publ_flag
O1GB C2GB 1.37(3) 2 ?
O1GB C2GB 1.37(3) . ?
O2 C12 1.372(9) . ?
O2 H2 0.96(2) . ?
O1 C2 1.368(9) . ?
O1 H1 0.980(18) . ?
C1 C2 1.366(13) . ?
C1 C9 1.447(12) . ?
C1 C11 1.486(12) . ?
C19 C18 1.360(12) . ?
C19 C20 1.405(13) . ?
C19 C11 1.444(11) . ?
C9 C8 1.391(13) . ?
C9 C10 1.429(12) . ?
C20 C15 1.418(12) . ?
C20 C14 1.475(14) . ?
C5 C6 1.368(14) . ?
C5 C10 1.400(11) . ?
C5 H5 0.9500 . ?
C8 C7 1.375(11) . ?
C8 H8 0.9500 . ?
C14 C13 1.333(12) . ?
C14 H14 0.9500 . ?
C12 C11 1.388(12) . ?
C12 C13 1.415(12) . ?
C13 H13 0.9500 . ?
C10 C4 1.398(13) . ?
C17 C18 1.363(13) . ?
C17 C16 1.412(16) . ?
C17 H17 0.9500 . ?
C7 C6 1.405(14) . ?
C7 H7 0.9500 . ?
C15 C16 1.317(15) . ?
C15 H15 0.9500 . ?
C3 C4 1.340(13) . ?
C3 C2 1.437(13) . ?
C3 H3 0.9500 . ?
C4 H4 0.9500 . ?
C6 H6 0.9500 . ?
C18 H18 0.9500 . ?
C16 H16 0.9500 . ?
O1GA C5GA 1.406(17) . ?
O1GA C2GA 1.419(18) . ?
C5GA C4GA 1.43(2) . ?
C5GA H5A1 0.9900 . ?
C5GA H5A2 0.9900 . ?
C4GA C3GA 1.43(2) . ?
C4GA H4A1 0.9900 . ?
C4GA H4A2 0.9900 . ?
C3GA C2GA 1.43(2) . ?
C3GA H3A2 0.9900 . ?
C3GA H3A1 0.9900 . ?
C2GA H2A1 0.9900 . ?
C2GA H2A2 0.9900 . ?
C2GB C3GB 1.46(3) . ?
C2GB H2B1 0.9900 . ?
C2GB H2B2 0.9900 . ?
C3GB C3GB 1.46(3) 2 ?
C3GB H3B1 0.9900 . ?
C3GB H3B2 0.9900 . ?

loop_
_geom_hbond_atom_site_label_D
_geom_hbond_atom_site_label_H
_geom_hbond_atom_site_label_A
_geom_hbond_distance_DH
_geom_hbond_distance_HA
_geom_hbond_distance_DA
_geom_hbond_angle_DHA
_geom_hbond_site_symmetry_A
O1 H1 O1GA 0.980(18) 1.663(18) 2.609(11) 161(6) 12_454
O2 H2 O1GB 0.96(2) 2.17(2) 3.05(2) 152(6) 9_554

loop_
_geom_torsion_atom_site_label_1
_geom_torsion_atom_site_label_2
_geom_torsion_atom_site_label_3
_geom_torsion_atom_site_label_4
_geom_torsion
_geom_torsion_site_symmetry_1
_geom_torsion_site_symmetry_2
_geom_torsion_site_symmetry_3
_geom_torsion_site_symmetry_4
_geom_torsion_publ_flag
C2 C1 C9 C8 -178.2(9) . . . . ?
C11 C1 C9 C8 0.2(13) . . . . ?
C2 C1 C9 C10 -0.4(12) . . . . ?
C11 C1 C9 C10 178.0(8) . . . . ?
C18 C19 C20 C15 -0.5(12) . . . . ?
C11 C19 C20 C15 179.5(7) . . . . ?
C18 C19 C20 C14 178.9(8) . . . . ?
C11 C19 C20 C14 -1.2(12) . . . . ?
C10 C9 C8 C7 1.5(14) . . . . ?
C1 C9 C8 C7 179.2(8) . . . . ?
C19 C20 C14 C13 1.6(13) . . . . ?
C15 C20 C14 C13 -179.0(8) . . . . ?
C20 C14 C13 C12 -0.9(13) . . . . ?
O2 C12 C13 C14 179.0(7) . . . . ?
C11 C12 C13 C14 -0.3(12) . . . . ?
C6 C5 C10 C4 179.7(10) . . . . ?
C6 C5 C10 C9 -2.0(14) . . . . ?
C8 C9 C10 C4 178.2(10) . . . . ?
C1 C9 C10 C4 0.3(12) . . . . ?
C8 C9 C10 C5 -0.2(12) . . . . ?
C1 C9 C10 C5 -178.0(8) . . . . ?
C9 C8 C7 C6 -0.6(15) . . . . ?
C19 C20 C15 C16 0.7(14) . . . . ?
C14 C20 C15 C16 -178.7(10) . . . . ?
O2 C12 C11 C19 -178.6(7) . . . . ?
C13 C12 C11 C19 0.8(11) . . . . ?
O2 C12 C11 C1 1.5(11) . . . . ?
C13 C12 C11 C1 -179.2(8) . . . . ?
C18 C19 C11 C12 180.0(8) . . . . ?
C20 C19 C11 C12 0.0(11) . . . . ?
C18 C19 C11 C1 -0.1(12) . . . . ?
C20 C19 C11 C1 179.9(8) . . . . ?
C2 C1 C11 C12 -94.5(10) . . . . ?
C9 C1 C11 C12 87.1(10) . . . . ?
C2 C1 C11 C19 85.5(10) . . . . ?
C9 C1 C11 C19 -92.9(9) . . . . ?
C2 C3 C4 C10 0.0(15) . . . . ?
C5 C10 C4 C3 178.2(9) . . . . ?
C9 C10 C4 C3 0.0(14) . . . . ?
C10 C5 C6 C7 2.8(16) . . . . ?
C8 C7 C6 C5 -1.5(15) . . . . ?
C20 C19 C18 C17 0.1(13) . . . . ?
C11 C19 C18 C17 -179.9(9) . . . . ?
C16 C17 C18 C19 0.2(15) . . . . ?
C9 C1 C2 O1 180.0(8) . . . . ?
C11 C1 C2 O1 1.6(13) . . . . ?
C9 C1 C2 C3 0.4(13) . . . . ?
C11 C1 C2 C3 -178.0(9) . . . . ?
C4 C3 C2 C1 -0.1(14) . . . . ?
C4 C3 C2 O1 -179.7(9) . . . . ?
C20 C15 C16 C17 -0.4(17) . . . . ?
C18 C17 C16 C15 0.0(17) . . . . ?
C2GA O1GA C5GA C4GA -12.3(18) . . . . ?
O1GA C5GA C4GA C3GA 0.8(19) . . . . ?
C5GA C4GA C3GA C2GA 11(2) . . . . ?
C5GA O1GA C2GA C3GA 19.3(19) . . . . ?
C4GA C3GA C2GA O1GA -18(2) . . . . ?
C2GB O1GB C2GB C3GB 1.3(10) 2 . . . ?
O1GB C2GB C3GB C3GB -3(3) . . . 2 ?
